data_9007865
loop_
_publ_author_name
'Duff, C. M.'
'Heath, G. A.'
'Willis, A. C.'

_publ_section_title
;
 Structural characterization of the RuIII benzonitrile complexes
 (Bu4N)[RuCl4(C6H5CN)2] and [RuCl3(C6H5CN)3]
;
_journal_name_full 'Acta Crystallographica, Section C'
_journal_page_first 2320
_journal_page_last 2324
_journal_paper_doi 10.1107/S0108270190004693
_journal_volume 46
_journal_year 1990
_chemical_formula_structural C12H28N(RuCl4(C7H5N)2)
_chemical_formula_sum 'C64 Cl4 N6 Ru'
_space_group_IT_number 14
_symmetry_space_group_name_Hall '-P 2ybc'
_symmetry_space_group_name_H-M 'P 1 21/c 1'
_cell_angle_alpha 90
_cell_angle_beta 113.66
_cell_angle_gamma 90
_cell_length_a 15.627
_cell_length_b 13.936
_cell_length_c 17.319
_cell_formula_units_Z 2
_cell_volume 3454.658
_database_code_amcsd 0010228
_exptl_crystal_density_diffrn 1.053
_cod_original_cell_volume 3454.657
_cod_original_formula_sum 'Cl4 N6 C64 Ru'
_cod_database_code 9007865
_amcsd_formula_title C12H28N(RuCl4(C7H5N)2)

loop_
_space_group_symop_operation_xyz
x,y,z
x,1/2-y,1/2+z
-x,1/2+y,1/2-z
-x,-y,-z

loop_
_atom_site_label
_atom_site_fract_x
_atom_site_fract_y
_atom_site_fract_z
_atom_site_occupancy
_atom_site_U_iso_or_equiv
Cl11 0.04464 -0.03272 -0.11207 1.00000 0.04810
Cl12 -0.05185 0.15241 -0.05751 1.00000 0.06740
N1 0.12830 0.05620 0.06550 1.00000 0.06860
C11 0.19950 0.08920 0.09780 1.00000 0.05700
C12 0.29140 0.13200 0.13530 1.00000 0.05400
C13 0.31020 0.21510 0.10240 1.00000 0.04900
C14 0.39810 0.25320 0.13480 1.00000 0.07100
C15 0.46780 0.20760 0.19870 1.00000 0.08600
C16 0.45010 0.12560 0.23310 1.00000 0.08700
C17 0.36170 0.08660 0.20220 1.00000 0.07500
Ru2 0.50000 0.00000 0.50000 1.00000 0.05500
C121 0.38245 -0.01149 0.55205 1.00000 0.03860
C122 0.59540 0.07709 0.62638 1.00000 0.05360
N2 0.45210 0.12970 0.45250 1.00000 0.05370
C21 0.42850 0.20540 0.42990 1.00000 0.04700
C22A 0.40780 0.30330 0.40650 0.61400 0.05000
C23A 0.43220 0.37430 0.46640 0.61400 0.05400
C24A 0.41690 0.46870 0.44230 0.61400 0.09100
C25A 0.37720 0.49220 0.35830 0.61400 0.11300
C26A 0.35280 0.42120 0.29840 0.61400 0.10000
C27A 0.36810 0.32680 0.32250 0.61400 0.09800
C22B 0.39480 0.30210 0.39550 0.38600 0.06800
C23B 0.34490 0.35490 0.43000 0.38600 0.05400
C24B 0.31540 0.44570 0.40080 0.38600 0.09100
C25B 0.33590 0.48370 0.33710 0.38600 0.11300
C26B 0.38580 0.43090 0.30260 0.38600 0.10000
C27B 0.41530 0.34010 0.33180 0.38600 0.09800
N3 0.86580 0.17970 0.65290 1.00000 0.06800
C31 0.86080 0.08300 0.69250 1.00000 0.04500
C32 0.85280 -0.00350 0.63860 1.00000 0.05500
C33 0.83400 -0.09350 0.68000 1.00000 0.06500
C34 0.82340 -0.18000 0.62580 1.00000 0.09000
C41 0.77270 0.19640 0.57950 1.00000 0.10500
C42 0.76160 0.29130 0.53460 1.00000 0.04600
C43 0.66350 0.29840 0.46590 1.00000 0.05300
C44 0.65390 0.38030 0.40630 1.00000 0.06500
C51 0.88610 0.25750 0.71920 1.00000 0.09400
C52 0.81070 0.27520 0.75140 1.00000 0.05200
C53 0.83850 0.35910 0.81270 1.00000 0.05800
C54 0.77220 0.37210 0.85610 1.00000 0.07100
C61 0.94190 0.18150 0.61950 1.00000 0.09600
C62 0.03860 0.15370 0.68080 1.00000 0.05600
C63 0.10840 0.16710 0.64180 1.00000 0.07500
C64 0.09300 0.11020 0.56700 1.00000 0.08700

loop_
_cod_related_entry_id
_cod_related_entry_database
_cod_related_entry_code
1 AMCSD 0010228
